data_7129928
loop_
_publ_author_name
'Miele, Margherita'
'Castoldi, Laura'
'Simeone, Xenia'
'Holzer, Wolfgang'
'Pace, Vittorio'

_publ_section_title
;
 Straightforward Synthesis of Bench-Stable Heteroatom-Centered
 Difluoromethylated Entities via the Controlled Nucleophilic Transfer from
 Activated TMSCHF2
;
_journal_name_full 'Chemical Communications'
_journal_paper_doi 10.1039/D2CC00886F
_journal_year 2022
_chemical_formula_moiety 'C19 H16 F2 Sn'
_chemical_formula_sum 'C19 H16 F2 Sn'
_chemical_formula_weight 401.01
_space_group_crystal_system triclinic
_space_group_IT_number 2
_space_group_name_Hall '-P 1'
_space_group_name_H-M_alt 'P -1'
_atom_sites_solution_hydrogens geom
_atom_sites_solution_primary direct
_audit_creation_date 2022-01-21
_audit_creation_method
;
Olex2 1.5
(compiled 2021.12.09 svn.r5202d8cf for OlexSys, GUI svn.r6439)
;
_audit_update_record
;
2022-02-06 deposited with the CCDC.	2022-04-05 downloaded from the CCDC.
;
_cell_angle_alpha 78.2253(17)
_cell_angle_beta 84.6029(10)
_cell_angle_gamma 79.0665(9)
_cell_formula_units_Z 4
_cell_length_a 9.4404(2)
_cell_length_b 9.7492(2)
_cell_length_c 18.7631(4)
_cell_measurement_reflns_used 9755
_cell_measurement_temperature 140.0
_cell_measurement_theta_max 30.047
_cell_measurement_theta_min 2.167
_cell_volume 1657.11(6)
_computing_cell_refinement 'SAINT V8.38A (Bruker, 2018)'
_computing_data_collection 'APEX3 (Bruker, 2021)'
_computing_data_reduction 'SAINT V8.38A (Bruker, 2018)'
_computing_molecular_graphics 'Olex2 1.5 (Dolomanov et al., 2009)'
_computing_publication_material 'Olex2 1.5 (Dolomanov et al., 2009)'
_computing_structure_refinement 'XL  (Sheldrick, 2008)'
_computing_structure_solution 'XS  (Sheldrick, 2008)'
_diffrn_ambient_temperature 140.0
_diffrn_measured_fraction_theta_full 1.000
_diffrn_measured_fraction_theta_max 0.997
_diffrn_measurement_device_type 'Bruker D8 Venture'
_diffrn_measurement_method '\f and \w scans'
_diffrn_radiation_type MoK\a
_diffrn_radiation_wavelength 0.71073
_diffrn_reflns_av_R_equivalents 0.0467
_diffrn_reflns_av_unetI/netI 0.0339
_diffrn_reflns_Laue_measured_fraction_full 1.000
_diffrn_reflns_Laue_measured_fraction_max 0.997
_diffrn_reflns_limit_h_max 13
_diffrn_reflns_limit_h_min -13
_diffrn_reflns_limit_k_max 13
_diffrn_reflns_limit_k_min -13
_diffrn_reflns_limit_l_max 26
_diffrn_reflns_limit_l_min -25
_diffrn_reflns_number 62306
_diffrn_reflns_point_group_measured_fraction_full 1.000
_diffrn_reflns_point_group_measured_fraction_max 0.997
_diffrn_reflns_theta_full 25.242
_diffrn_reflns_theta_max 30.130
_diffrn_reflns_theta_min 2.167
_diffrn_source_current 1.0
_diffrn_source_power 0.05
_diffrn_source_voltage 50.0
_diffrn_standards_number 0
_exptl_absorpt_coefficient_mu 1.555
_exptl_absorpt_correction_T_max 0.6042
_exptl_absorpt_correction_T_min 0.5714
_exptl_absorpt_correction_type multi-scan
_exptl_absorpt_process_details
;
SADABS-2016/2 (Bruker,2016/2) was used for absorption correction.
wR2(int) was 0.0612 before and 0.0532 after correction.
The Ratio of minimum to maximum transmission is 0.9457.
The \l/2 correction factor is Not present.
;
_exptl_crystal_colour 'clear colourless'
_exptl_crystal_colour_lustre clear
_exptl_crystal_colour_primary colourless
_exptl_crystal_density_diffrn 1.607
_exptl_crystal_description block
_exptl_crystal_F_000 792
_exptl_crystal_size_max 0.15
_exptl_crystal_size_mid 0.15
_exptl_crystal_size_min 0.13
_refine_diff_density_max 1.380
_refine_diff_density_min -2.104
_refine_diff_density_rms 0.093
_refine_ls_extinction_method none
_refine_ls_goodness_of_fit_ref 1.080
_refine_ls_hydrogen_treatment constr
_refine_ls_matrix_type full
_refine_ls_number_parameters 397
_refine_ls_number_reflns 9756
_refine_ls_number_restraints 0
_refine_ls_restrained_S_all 1.080
_refine_ls_R_factor_all 0.0482
_refine_ls_R_factor_gt 0.0317
_refine_ls_shift/su_max 0.001
_refine_ls_shift/su_mean 0.000
_refine_ls_structure_factor_coef Fsqd
_refine_ls_weighting_details 'w=1/[\s^2^(Fo^2^)+(0.0326P)^2^+1.1494P] where P=(Fo^2^+2Fc^2^)/3'
_refine_ls_weighting_scheme calc
_refine_ls_wR_factor_gt 0.0722
_refine_ls_wR_factor_ref 0.0764
_reflns_Friedel_coverage 0.000
_reflns_number_gt 7641
_reflns_number_total 9756
_reflns_threshold_expression 'I > 2\s(I)'
_cod_data_source_file d2cc00886f2.cif
_cod_data_source_block mami803_p-1
_cod_database_code 7129928
_shelx_space_group_comment
;
The symmetry employed for this shelxl refinement is uniquely defined
by the following loop, which should always be used as a source of
symmetry information in preference to the above space-group names.
They are only intended as comments.
;
_shelx_estimated_absorpt_t_max 0.823
_shelx_estimated_absorpt_t_min 0.800

loop_
_space_group_symop_operation_xyz
'x, y, z'
'-x, -y, -z'

loop_
_atom_site_label
_atom_site_type_symbol
_atom_site_fract_x
_atom_site_fract_y
_atom_site_fract_z
_atom_site_U_iso_or_equiv
_atom_site_adp_type
_atom_site_occupancy
_atom_site_site_symmetry_order
_atom_site_calc_flag
_atom_site_refinement_flags_posn
_atom_site_refinement_flags_adp
_atom_site_refinement_flags_occupancy
_atom_site_disorder_assembly
_atom_site_disorder_group
Sn1A Sn 0.24535(2) 0.33480(2) 0.06794(2) 0.02168(5) Uani 1 1 d . . . . .
F1A F 0.4477(2) 0.1935(2) 0.18552(10) 0.0599(5) Uani 1 1 d . . . . .
F2A F 0.4740(2) 0.0794(2) 0.09621(13) 0.0651(6) Uani 1 1 d . . . . .
C1A C 0.4494(3) 0.2123(3) 0.11220(14) 0.0303(5) Uani 1 1 d . . . . .
H1A H 0.530819 0.262370 0.090191 0.036 Uiso 1 1 calc R U . . .
C2A C 0.2039(2) 0.5334(2) 0.10315(13) 0.0227(5) Uani 1 1 d . . . . .
C3A C 0.0730(3) 0.5765(3) 0.13994(13) 0.0265(5) Uani 1 1 d . . . . .
H3A H 0.003728 0.515020 0.151023 0.032 Uiso 1 1 calc R U . . .
C4A C 0.0428(3) 0.7084(3) 0.16055(15) 0.0323(6) Uani 1 1 d . . . . .
H4A H -0.047291 0.736852 0.185180 0.039 Uiso 1 1 calc R U . . .
C5A C 0.1429(3) 0.7986(3) 0.14546(16) 0.0357(6) Uani 1 1 d . . . . .
H5A H 0.122111 0.888639 0.159822 0.043 Uiso 1 1 calc R U . . .
C6A C 0.2737(3) 0.7570(3) 0.10930(18) 0.0375(6) Uani 1 1 d . . . . .
H6A H 0.342575 0.818870 0.098570 0.045 Uiso 1 1 calc R U . . .
C7A C 0.3049(3) 0.6247(3) 0.08855(15) 0.0306(5) Uani 1 1 d . . . . .
H7A H 0.395438 0.596440 0.064298 0.037 Uiso 1 1 calc R U . . .
C8A C 0.2887(2) 0.3624(2) -0.04700(13) 0.0223(4) Uani 1 1 d . . . . .
C9A C 0.3352(3) 0.2442(3) -0.08030(14) 0.0258(5) Uani 1 1 d . . . . .
H9A H 0.345958 0.151074 -0.051456 0.031 Uiso 1 1 calc R U . . .
C10A C 0.3656(3) 0.2620(3) -0.15505(14) 0.0283(5) Uani 1 1 d . . . . .
H10A H 0.397530 0.181215 -0.177104 0.034 Uiso 1 1 calc R U . . .
C11A C 0.3496(3) 0.3976(3) -0.19771(14) 0.0310(5) Uani 1 1 d . . . . .
H11A H 0.369769 0.409462 -0.248952 0.037 Uiso 1 1 calc R U . . .
C12A C 0.3043(3) 0.5154(3) -0.16569(14) 0.0303(5) Uani 1 1 d . . . . .
H12A H 0.293779 0.608151 -0.194898 0.036 Uiso 1 1 calc R U . . .
C13A C 0.2741(3) 0.4981(3) -0.09049(14) 0.0261(5) Uani 1 1 d . . . . .
H13A H 0.243351 0.579402 -0.068706 0.031 Uiso 1 1 calc R U . . .
C14A C 0.0725(2) 0.2196(2) 0.10296(13) 0.0226(4) Uani 1 1 d . . . . .
C15A C -0.0005(3) 0.1753(3) 0.05240(14) 0.0277(5) Uani 1 1 d . . . . .
H15A H 0.030169 0.192777 0.002178 0.033 Uiso 1 1 calc R U . . .
C16A C -0.1169(3) 0.1062(3) 0.07511(16) 0.0331(6) Uani 1 1 d . . . . .
H16A H -0.166062 0.077433 0.040261 0.040 Uiso 1 1 calc R U . . .
C17A C -0.1623(3) 0.0786(3) 0.14826(16) 0.0337(6) Uani 1 1 d . . . . .
H17A H -0.241881 0.030740 0.163538 0.040 Uiso 1 1 calc R U . . .
C18A C -0.0908(3) 0.1211(3) 0.19899(15) 0.0320(6) Uani 1 1 d . . . . .
H18A H -0.121145 0.101951 0.249210 0.038 Uiso 1 1 calc R U . . .
C19A C 0.0249(3) 0.1916(3) 0.17661(13) 0.0267(5) Uani 1 1 d . . . . .
H19A H 0.072522 0.221365 0.211693 0.032 Uiso 1 1 calc R U . . .
Sn1B Sn 0.68064(2) 0.19705(2) 0.44492(2) 0.03342(6) Uani 1 1 d . . . . .
F1B F 0.8446(3) 0.3732(3) 0.33080(11) 0.0797(8) Uani 1 1 d . . . . .
F2B F 0.8439(4) 0.4297(4) 0.43290(19) 0.1370(16) Uani 1 1 d . . . . .
C1B C 0.8464(5) 0.3285(5) 0.40307(18) 0.0690(13) Uani 1 1 d . . . . .
H1B H 0.941876 0.265202 0.412571 0.083 Uiso 1 1 calc R U . . .
C2B C 0.7543(3) 0.0103(3) 0.40041(14) 0.0323(6) Uani 1 1 d . . . . .
C3B C 0.6660(3) -0.0384(3) 0.35993(14) 0.0323(6) Uani 1 1 d . . . . .
H3B H 0.571281 0.012910 0.351062 0.039 Uiso 1 1 calc R U . . .
C4B C 0.7145(3) -0.1614(3) 0.33223(16) 0.0395(6) Uani 1 1 d . . . . .
H4B H 0.652604 -0.193431 0.304532 0.047 Uiso 1 1 calc R U . . .
C5B C 0.8510(3) -0.2375(4) 0.34427(17) 0.0452(7) Uani 1 1 d . . . . .
H5B H 0.883030 -0.322097 0.325346 0.054 Uiso 1 1 calc R U . . .
C6B C 0.9413(3) -0.1905(4) 0.38396(19) 0.0553(9) Uani 1 1 d . . . . .
H6B H 1.036203 -0.242065 0.392078 0.066 Uiso 1 1 calc R U . . .
C7B C 0.8934(3) -0.0679(4) 0.41198(18) 0.0470(8) Uani 1 1 d . . . . .
H7B H 0.956010 -0.036291 0.439518 0.056 Uiso 1 1 calc R U . . .
C8B C 0.6872(3) 0.1463(3) 0.56059(13) 0.0278(5) Uani 1 1 d . . . . .
C9B C 0.7260(3) 0.0042(3) 0.59422(14) 0.0295(5) Uani 1 1 d . . . . .
H9B H 0.749471 -0.067349 0.565328 0.035 Uiso 1 1 calc R U . . .
C10B C 0.7307(3) -0.0335(3) 0.66945(15) 0.0333(6) Uani 1 1 d . . . . .
H10B H 0.755887 -0.130827 0.691782 0.040 Uiso 1 1 calc R U . . .
C11B C 0.6991(3) 0.0693(3) 0.71202(15) 0.0343(6) Uani 1 1 d . . . . .
H11B H 0.703153 0.043195 0.763512 0.041 Uiso 1 1 calc R U . . .
C12B C 0.6613(3) 0.2110(3) 0.67926(15) 0.0340(6) Uani 1 1 d . . . . .
H12B H 0.639751 0.282051 0.708479 0.041 Uiso 1 1 calc R U . . .
C13B C 0.6548(3) 0.2498(3) 0.60413(15) 0.0330(6) Uani 1 1 d . . . . .
H13B H 0.628090 0.347145 0.582209 0.040 Uiso 1 1 calc R U . . .
C14B C 0.4746(3) 0.3048(3) 0.40829(14) 0.0326(6) Uani 1 1 d . . . . .
C15B C 0.3559(3) 0.3291(3) 0.45711(15) 0.0377(6) Uani 1 1 d . . . . .
H15B H 0.367042 0.299651 0.508052 0.045 Uiso 1 1 calc R U . . .
C16B C 0.2221(4) 0.3956(3) 0.43198(18) 0.0440(7) Uani 1 1 d . . . . .
H16B H 0.141968 0.411183 0.465767 0.053 Uiso 1 1 calc R U . . .
C17B C 0.2042(4) 0.4398(3) 0.35766(18) 0.0447(7) Uani 1 1 d . . . . .
H17B H 0.112179 0.485289 0.340540 0.054 Uiso 1 1 calc R U . . .
C18B C 0.3210(4) 0.4172(3) 0.30898(17) 0.0431(7) Uani 1 1 d . . . . .
H18B H 0.309331 0.448523 0.258161 0.052 Uiso 1 1 calc R U . . .
C19B C 0.4553(3) 0.3493(3) 0.33337(15) 0.0364(6) Uani 1 1 d . . . . .
H19B H 0.534585 0.332847 0.299213 0.044 Uiso 1 1 calc R U . . .

loop_
_atom_site_aniso_label
_atom_site_aniso_U_11
_atom_site_aniso_U_22
_atom_site_aniso_U_33
_atom_site_aniso_U_23
_atom_site_aniso_U_13
_atom_site_aniso_U_12
Sn1A 0.02323(8) 0.01954(8) 0.02123(8) -0.00355(6) 0.00063(6) -0.00247(6)
F1A 0.0588(12) 0.0772(14) 0.0338(10) 0.0023(9) -0.0106(9) 0.0027(10)
F2A 0.0656(13) 0.0364(10) 0.0925(17) -0.0256(11) -0.0320(12) 0.0209(9)
C1A 0.0301(13) 0.0283(13) 0.0301(13) -0.0053(10) -0.0035(10) 0.0014(10)
C2A 0.0235(11) 0.0212(11) 0.0228(11) -0.0046(9) -0.0040(9) -0.0011(9)
C3A 0.0243(11) 0.0295(12) 0.0260(12) -0.0062(10) -0.0013(9) -0.0045(10)
C4A 0.0290(13) 0.0372(14) 0.0305(14) -0.0137(11) -0.0018(10) 0.0030(11)
C5A 0.0357(14) 0.0295(13) 0.0447(16) -0.0170(12) -0.0158(12) 0.0048(11)
C6A 0.0295(13) 0.0282(13) 0.0576(19) -0.0096(13) -0.0114(13) -0.0064(11)
C7A 0.0215(11) 0.0280(13) 0.0419(15) -0.0077(11) -0.0005(10) -0.0026(10)
C8A 0.0183(10) 0.0255(11) 0.0221(11) -0.0032(9) 0.0010(8) -0.0036(9)
C9A 0.0268(12) 0.0218(11) 0.0278(12) -0.0031(9) -0.0001(10) -0.0043(9)
C10A 0.0296(13) 0.0278(12) 0.0281(13) -0.0101(10) 0.0020(10) -0.0031(10)
C11A 0.0326(13) 0.0357(14) 0.0222(12) -0.0039(10) 0.0026(10) -0.0035(11)
C12A 0.0305(13) 0.0255(12) 0.0291(13) 0.0023(10) 0.0021(10) -0.0006(10)
C13A 0.0245(12) 0.0236(11) 0.0286(13) -0.0051(10) 0.0026(9) -0.0021(9)
C14A 0.0227(11) 0.0196(10) 0.0242(11) -0.0034(9) 0.0001(9) -0.0018(8)
C15A 0.0333(13) 0.0245(12) 0.0244(12) -0.0045(9) -0.0030(10) -0.0024(10)
C16A 0.0321(13) 0.0264(13) 0.0418(16) -0.0053(11) -0.0110(12) -0.0044(10)
C17A 0.0223(12) 0.0257(13) 0.0506(17) -0.0038(12) 0.0017(11) -0.0036(10)
C18A 0.0343(14) 0.0261(12) 0.0301(13) 0.0002(10) 0.0085(11) -0.0029(10)
C19A 0.0305(12) 0.0244(12) 0.0236(12) -0.0038(9) -0.0015(10) -0.0018(10)
Sn1B 0.04295(11) 0.03827(11) 0.02177(9) -0.00104(7) -0.00340(8) -0.01821(8)
F1B 0.0972(18) 0.111(2) 0.0371(11) 0.0144(12) -0.0045(11) -0.0640(16)
F2B 0.195(4) 0.135(3) 0.120(3) -0.069(2) 0.075(3) -0.120(3)
C1B 0.114(3) 0.079(3) 0.0325(17) -0.0027(17) -0.0028(19) -0.071(3)
C2B 0.0274(12) 0.0483(16) 0.0223(12) -0.0067(11) 0.0029(10) -0.0117(11)
C3B 0.0259(12) 0.0457(16) 0.0250(13) -0.0049(11) 0.0010(10) -0.0088(11)
C4B 0.0396(15) 0.0512(18) 0.0302(14) -0.0105(13) 0.0020(12) -0.0128(13)
C5B 0.0477(18) 0.0515(19) 0.0310(15) -0.0085(13) 0.0077(13) 0.0005(14)
C6B 0.0322(16) 0.083(3) 0.0437(19) -0.0132(18) -0.0001(14) 0.0074(16)
C7B 0.0286(14) 0.076(2) 0.0392(17) -0.0168(16) -0.0036(12) -0.0090(15)
C8B 0.0302(12) 0.0326(13) 0.0221(12) -0.0016(10) -0.0035(10) -0.0128(10)
C9B 0.0309(13) 0.0310(13) 0.0297(13) -0.0074(10) -0.0030(10) -0.0105(10)
C10B 0.0369(14) 0.0292(13) 0.0334(14) 0.0015(11) -0.0109(11) -0.0084(11)
C11B 0.0409(15) 0.0406(15) 0.0230(13) -0.0011(11) -0.0052(11) -0.0153(12)
C12B 0.0407(15) 0.0348(14) 0.0303(14) -0.0100(11) -0.0023(11) -0.0115(12)
C13B 0.0389(14) 0.0282(13) 0.0323(14) -0.0019(11) -0.0044(11) -0.0099(11)
C14B 0.0483(16) 0.0247(12) 0.0265(13) -0.0020(10) -0.0062(11) -0.0117(11)
C15B 0.0568(18) 0.0305(14) 0.0274(14) -0.0036(11) -0.0028(13) -0.0138(13)
C16B 0.0529(19) 0.0353(16) 0.0456(18) -0.0105(13) 0.0016(14) -0.0112(14)
C17B 0.0542(19) 0.0285(14) 0.0527(19) -0.0058(13) -0.0152(15) -0.0066(13)
C18B 0.064(2) 0.0348(15) 0.0334(15) -0.0011(12) -0.0145(14) -0.0149(14)
C19B 0.0509(17) 0.0341(14) 0.0248(13) -0.0013(11) -0.0040(12) -0.0126(12)

loop_
_atom_type_symbol
_atom_type_description
_atom_type_scat_dispersion_real
_atom_type_scat_dispersion_imag
_atom_type_scat_source
C C 0.0033 0.0016 'International Tables Vol C Tables 4.2.6.8 and 6.1.1.4'
H H 0.0000 0.0000 'International Tables Vol C Tables 4.2.6.8 and 6.1.1.4'
F F 0.0171 0.0103 'International Tables Vol C Tables 4.2.6.8 and 6.1.1.4'
Sn Sn -0.6537 1.4246 'International Tables Vol C Tables 4.2.6.8 and 6.1.1.4'

loop_
_geom_angle_atom_site_label_1
_geom_angle_atom_site_label_2
_geom_angle_atom_site_label_3
_geom_angle
_geom_angle_site_symmetry_1
_geom_angle_site_symmetry_3
_geom_angle_publ_flag
C2A Sn1A C1A 108.23(9) . . ?
C2A Sn1A C8A 111.30(9) . . ?
C2A Sn1A C14A 111.14(9) . . ?
C8A Sn1A C1A 103.65(9) . . ?
C8A Sn1A C14A 111.58(9) . . ?
C14A Sn1A C1A 110.65(10) . . ?
Sn1A C1A H1A 109.3 . . ?
F1A C1A Sn1A 112.72(17) . . ?
F1A C1A F2A 106.0(2) . . ?
F1A C1A H1A 109.3 . . ?
F2A C1A Sn1A 110.23(17) . . ?
F2A C1A H1A 109.3 . . ?
C3A C2A Sn1A 120.28(17) . . ?
C3A C2A C7A 118.6(2) . . ?
C7A C2A Sn1A 121.12(17) . . ?
C2A C3A H3A 119.7 . . ?
C4A C3A C2A 120.6(2) . . ?
C4A C3A H3A 119.7 . . ?
C3A C4A H4A 119.8 . . ?
C5A C4A C3A 120.4(2) . . ?
C5A C4A H4A 119.8 . . ?
C4A C5A H5A 120.2 . . ?
C4A C5A C6A 119.6(2) . . ?
C6A C5A H5A 120.2 . . ?
C5A C6A H6A 119.8 . . ?
C5A C6A C7A 120.4(3) . . ?
C7A C6A H6A 119.8 . . ?
C2A C7A H7A 119.8 . . ?
C6A C7A C2A 120.4(2) . . ?
C6A C7A H7A 119.8 . . ?
C9A C8A Sn1A 120.44(17) . . ?
C13A C8A Sn1A 120.89(17) . . ?
C13A C8A C9A 118.7(2) . . ?
C8A C9A H9A 119.7 . . ?
C10A C9A C8A 120.5(2) . . ?
C10A C9A H9A 119.7 . . ?
C9A C10A H10A 119.9 . . ?
C9A C10A C11A 120.2(2) . . ?
C11A C10A H10A 119.9 . . ?
C10A C11A H11A 120.0 . . ?
C12A C11A C10A 120.0(2) . . ?
C12A C11A H11A 120.0 . . ?
C11A C12A H12A 120.0 . . ?
C11A C12A C13A 120.0(2) . . ?
C13A C12A H12A 120.0 . . ?
C8A C13A H13A 119.7 . . ?
C12A C13A C8A 120.6(2) . . ?
C12A C13A H13A 119.7 . . ?
C15A C14A Sn1A 120.76(18) . . ?
C19A C14A Sn1A 120.89(18) . . ?
C19A C14A C15A 118.3(2) . . ?
C14A C15A H15A 119.8 . . ?
C16A C15A C14A 120.5(2) . . ?
C16A C15A H15A 119.8 . . ?
C15A C16A H16A 119.7 . . ?
C15A C16A C17A 120.6(2) . . ?
C17A C16A H16A 119.7 . . ?
C16A C17A H17A 120.2 . . ?
C18A C17A C16A 119.6(2) . . ?
C18A C17A H17A 120.2 . . ?
C17A C18A H18A 119.9 . . ?
C17A C18A C19A 120.1(2) . . ?
C19A C18A H18A 119.9 . . ?
C14A C19A H19A 119.6 . . ?
C18A C19A C14A 120.9(2) . . ?
C18A C19A H19A 119.6 . . ?
C2B Sn1B C1B 103.13(14) . . ?
C2B Sn1B C8B 109.88(10) . . ?
C2B Sn1B C14B 111.97(10) . . ?
C8B Sn1B C1B 107.55(11) . . ?
C8B Sn1B C14B 113.42(10) . . ?
C14B Sn1B C1B 110.31(15) . . ?
Sn1B C1B H1B 106.4 . . ?
F1B C1B Sn1B 112.0(2) . . ?
F1B C1B H1B 106.4 . . ?
F2B C1B Sn1B 115.3(3) . . ?
F2B C1B F1B 109.8(4) . . ?
F2B C1B H1B 106.4 . . ?
C3B C2B Sn1B 121.2(2) . . ?
C3B C2B C7B 118.0(3) . . ?
C7B C2B Sn1B 120.8(2) . . ?
C2B C3B H3B 119.7 . . ?
C2B C3B C4B 120.6(3) . . ?
C4B C3B H3B 119.7 . . ?
C3B C4B H4B 119.6 . . ?
C5B C4B C3B 120.8(3) . . ?
C5B C4B H4B 119.6 . . ?
C4B C5B H5B 120.2 . . ?
C4B C5B C6B 119.6(3) . . ?
C6B C5B H5B 120.2 . . ?
C5B C6B H6B 120.1 . . ?
C5B C6B C7B 119.9(3) . . ?
C7B C6B H6B 120.1 . . ?
C2B C7B H7B 119.5 . . ?
C6B C7B C2B 121.1(3) . . ?
C6B C7B H7B 119.5 . . ?
C9B C8B Sn1B 118.73(18) . . ?
C9B C8B C13B 118.7(2) . . ?
C13B C8B Sn1B 122.59(19) . . ?
C8B C9B H9B 119.7 . . ?
C10B C9B C8B 120.6(2) . . ?
C10B C9B H9B 119.7 . . ?
C9B C10B H10B 119.8 . . ?
C11B C10B C9B 120.4(3) . . ?
C11B C10B H10B 119.8 . . ?
C10B C11B H11B 120.2 . . ?
C10B C11B C12B 119.6(2) . . ?
C12B C11B H11B 120.2 . . ?
C11B C12B H12B 119.8 . . ?
C11B C12B C13B 120.5(3) . . ?
C13B C12B H12B 119.8 . . ?
C8B C13B H13B 119.9 . . ?
C12B C13B C8B 120.2(3) . . ?
C12B C13B H13B 119.9 . . ?
C15B C14B Sn1B 121.6(2) . . ?
C15B C14B C19B 118.6(3) . . ?
C19B C14B Sn1B 119.8(2) . . ?
C14B C15B H15B 119.7 . . ?
C16B C15B C14B 120.6(3) . . ?
C16B C15B H15B 119.7 . . ?
C15B C16B H16B 119.8 . . ?
C15B C16B C17B 120.4(3) . . ?
C17B C16B H16B 119.8 . . ?
C16B C17B H17B 120.3 . . ?
C18B C17B C16B 119.5(3) . . ?
C18B C17B H17B 120.3 . . ?
C17B C18B H18B 119.6 . . ?
C17B C18B C19B 120.7(3) . . ?
C19B C18B H18B 119.6 . . ?
C14B C19B H19B 119.9 . . ?
C18B C19B C14B 120.2(3) . . ?
C18B C19B H19B 119.9 . . ?

loop_
_geom_bond_atom_site_label_1
_geom_bond_atom_site_label_2
_geom_bond_distance
_geom_bond_site_symmetry_2
_geom_bond_publ_flag
Sn1A C1A 2.203(3) . ?
Sn1A C2A 2.127(2) . ?
Sn1A C8A 2.128(2) . ?
Sn1A C14A 2.133(2) . ?
F1A C1A 1.349(3) . ?
F2A C1A 1.362(3) . ?
C1A H1A 1.0000 . ?
C2A C3A 1.393(3) . ?
C2A C7A 1.396(3) . ?
C3A H3A 0.9500 . ?
C3A C4A 1.388(3) . ?
C4A H4A 0.9500 . ?
C4A C5A 1.382(4) . ?
C5A H5A 0.9500 . ?
C5A C6A 1.383(4) . ?
C6A H6A 0.9500 . ?
C6A C7A 1.393(4) . ?
C7A H7A 0.9500 . ?
C8A C9A 1.400(3) . ?
C8A C13A 1.395(3) . ?
C9A H9A 0.9500 . ?
C9A C10A 1.387(3) . ?
C10A H10A 0.9500 . ?
C10A C11A 1.388(4) . ?
C11A H11A 0.9500 . ?
C11A C12A 1.381(4) . ?
C12A H12A 0.9500 . ?
C12A C13A 1.395(3) . ?
C13A H13A 0.9500 . ?
C14A C15A 1.401(3) . ?
C14A C19A 1.401(3) . ?
C15A H15A 0.9500 . ?
C15A C16A 1.386(4) . ?
C16A H16A 0.9500 . ?
C16A C17A 1.386(4) . ?
C17A H17A 0.9500 . ?
C17A C18A 1.386(4) . ?
C18A H18A 0.9500 . ?
C18A C19A 1.386(4) . ?
C19A H19A 0.9500 . ?
Sn1B C1B 2.197(3) . ?
Sn1B C2B 2.128(3) . ?
Sn1B C8B 2.129(2) . ?
Sn1B C14B 2.131(3) . ?
F1B C1B 1.338(4) . ?
F2B C1B 1.225(4) . ?
C1B H1B 1.0000 . ?
C2B C3B 1.383(4) . ?
C2B C7B 1.400(4) . ?
C3B H3B 0.9500 . ?
C3B C4B 1.385(4) . ?
C4B H4B 0.9500 . ?
C4B C5B 1.373(4) . ?
C5B H5B 0.9500 . ?
C5B C6B 1.377(5) . ?
C6B H6B 0.9500 . ?
C6B C7B 1.384(5) . ?
C7B H7B 0.9500 . ?
C8B C9B 1.395(4) . ?
C8B C13B 1.397(4) . ?
C9B H9B 0.9500 . ?
C9B C10B 1.387(4) . ?
C10B H10B 0.9500 . ?
C10B C11B 1.379(4) . ?
C11B H11B 0.9500 . ?
C11B C12B 1.386(4) . ?
C12B H12B 0.9500 . ?
C12B C13B 1.387(4) . ?
C13B H13B 0.9500 . ?
C14B C15B 1.394(4) . ?
C14B C19B 1.402(4) . ?
C15B H15B 0.9500 . ?
C15B C16B 1.384(5) . ?
C16B H16B 0.9500 . ?
C16B C17B 1.389(5) . ?
C17B H17B 0.9500 . ?
C17B C18B 1.378(5) . ?
C18B H18B 0.9500 . ?
C18B C19B 1.387(4) . ?
C19B H19B 0.9500 . ?

loop_
_geom_torsion_atom_site_label_1
_geom_torsion_atom_site_label_2
_geom_torsion_atom_site_label_3
_geom_torsion_atom_site_label_4
_geom_torsion
_geom_torsion_site_symmetry_1
_geom_torsion_site_symmetry_2
_geom_torsion_site_symmetry_3
_geom_torsion_site_symmetry_4
_geom_torsion_publ_flag
Sn1A C2A C3A C4A -177.43(19) . . . . ?
Sn1A C2A C7A C6A 177.3(2) . . . . ?
Sn1A C8A C9A C10A -178.99(18) . . . . ?
Sn1A C8A C13A C12A 179.24(18) . . . . ?
Sn1A C14A C15A C16A -177.06(18) . . . . ?
Sn1A C14A C19A C18A 177.71(18) . . . . ?
C2A C3A C4A C5A -0.6(4) . . . . ?
C3A C2A C7A C6A -1.1(4) . . . . ?
C3A C4A C5A C6A 0.3(4) . . . . ?
C4A C5A C6A C7A -0.4(4) . . . . ?
C5A C6A C7A C2A 0.8(4) . . . . ?
C7A C2A C3A C4A 1.0(4) . . . . ?
C8A C9A C10A C11A -0.3(4) . . . . ?
C9A C8A C13A C12A 0.5(4) . . . . ?
C9A C10A C11A C12A 0.5(4) . . . . ?
C10A C11A C12A C13A -0.3(4) . . . . ?
C11A C12A C13A C8A -0.2(4) . . . . ?
C13A C8A C9A C10A -0.2(4) . . . . ?
C14A C15A C16A C17A -0.6(4) . . . . ?
C15A C14A C19A C18A 0.4(4) . . . . ?
C15A C16A C17A C18A 0.3(4) . . . . ?
C16A C17A C18A C19A 0.4(4) . . . . ?
C17A C18A C19A C14A -0.7(4) . . . . ?
C19A C14A C15A C16A 0.3(4) . . . . ?
Sn1B C2B C3B C4B -179.0(2) . . . . ?
Sn1B C2B C7B C6B 179.2(3) . . . . ?
Sn1B C8B C9B C10B -179.56(19) . . . . ?
Sn1B C8B C13B C12B -179.7(2) . . . . ?
Sn1B C14B C15B C16B -178.1(2) . . . . ?
Sn1B C14B C19B C18B 178.9(2) . . . . ?
C2B C3B C4B C5B 0.0(4) . . . . ?
C3B C2B C7B C6B -0.2(5) . . . . ?
C3B C4B C5B C6B -0.5(5) . . . . ?
C4B C5B C6B C7B 0.6(5) . . . . ?
C5B C6B C7B C2B -0.3(5) . . . . ?
C7B C2B C3B C4B 0.3(4) . . . . ?
C8B C9B C10B C11B -1.0(4) . . . . ?
C9B C8B C13B C12B 0.0(4) . . . . ?
C9B C10B C11B C12B 0.5(4) . . . . ?
C10B C11B C12B C13B 0.2(4) . . . . ?
C11B C12B C13B C8B -0.4(4) . . . . ?
C13B C8B C9B C10B 0.7(4) . . . . ?
C14B C15B C16B C17B -0.3(4) . . . . ?
C15B C14B C19B C18B 0.6(4) . . . . ?
C15B C16B C17B C18B -0.2(4) . . . . ?
C16B C17B C18B C19B 0.9(4) . . . . ?
C17B C18B C19B C14B -1.1(4) . . . . ?
C19B C14B C15B C16B 0.0(4) . . . . ?
